data_4323539
loop_
_publ_author_name
'Janet R. Clark'
'April L. Pulvirenti'
'Phillip E. Fanwick'
'Michaelis Sigalas'
'Odile Eisenstein'
'Ian P. Rothwell'

_publ_contact_author
;
     I. P. Rothwell
     Department of Chemistry
     Purdue University
     W. Lafayette
     IN 47907
     USA
;
_publ_contact_author_email rothwell@chem.purdue.edu
_publ_contact_author_fax '(317) 494 0239'
_publ_contact_author_phone '(317) 494 7012'
_publ_section_title
;
 Structural Distortions in Six-Coordinate Adducts of Niobium(V) and
 Tantalum(V)
;
_journal_name_full 'Inorganic Chemistry'
_journal_page_first 3623
_journal_page_last 3631
_journal_paper_doi 10.1021/ic970331l
_journal_volume 36
_journal_year 1997
_chemical_formula_sum 'C24 H34 Cl3 O2 Ta'
_chemical_formula_weight 641.84
_chemical_name_systematic ' ?'
_space_group_IT_number 14
_symmetry_cell_setting monoclinic
_symmetry_space_group_name_Hall '-P 2yn'
_symmetry_space_group_name_H-M 'P 1 21/n 1'
_atom_type_scat_source 'International Tables Vol C Tables 4.2.6.8 and 6.1.1.4'
_cell_angle_alpha 90.00
_cell_angle_beta 90.83(6)
_cell_angle_gamma 90.00
_cell_formula_units_Z 4
_cell_length_a 12.757(6)
_cell_length_b 15.558(9)
_cell_length_c 13.625(9)
_cell_measurement_reflns_used 25
_cell_measurement_temperature 297
_cell_measurement_theta_max 19
_cell_measurement_theta_min 10
_cell_volume 2704(3)
_computing_cell_refinement CAD4_(Enraf-Nonius,_1977)
_computing_data_collection CAD4_(Enraf-Nonius,_1977)
_computing_data_reduction PROCESS_MolEN_(Fair,_1990)
_computing_molecular_graphics ORTEP_(Johnson,_1976)
_computing_publication_material CIF_VAX_MolEN_(Fair,_1990)
_computing_structure_refinement SHELX93_(Sheldrick,_1993)
_computing_structure_solution Patterson_and_Fourier
_diffrn_ambient_temperature 297
_diffrn_measurement_device Enraf_Nonius_CAD4
_diffrn_measurement_method \q/2\q
_diffrn_radiation_type Mo-K\a
_diffrn_radiation_wavelength 0.71073
_diffrn_reflns_av_R_equivalents 0.115
_diffrn_reflns_limit_h_max 0
_diffrn_reflns_limit_h_min -14
_diffrn_reflns_limit_k_max 0
_diffrn_reflns_limit_k_min -17
_diffrn_reflns_limit_l_max 15
_diffrn_reflns_limit_l_min -15
_diffrn_reflns_number 4645
_diffrn_reflns_theta_max 24.06
_diffrn_reflns_theta_min 2.75
_diffrn_standards_decay_% -41.83
_diffrn_standards_interval_time 83
_diffrn_standards_number 3
_exptl_absorpt_coefficient_mu 4.334
_exptl_absorpt_correction_T_max 0.3340
_exptl_absorpt_correction_T_min 0.1639
_exptl_absorpt_correction_type refined_empirical_(Walker_&_Stuart,_1983)
_exptl_crystal_colour yellow
_exptl_crystal_density_diffrn 1.58
_exptl_crystal_description chunk
_exptl_crystal_F_000 1272
_exptl_crystal_size_max 0.38
_exptl_crystal_size_mid 0.31
_exptl_crystal_size_min 0.25
_refine_diff_density_max 1.99
_refine_diff_density_min -3.39
_refine_ls_extinction_method none
_refine_ls_goodness_of_fit_all 1.109
_refine_ls_goodness_of_fit_obs 1.025
_refine_ls_hydrogen_treatment H_atoms_refined_U=1.3_x_U_bonding_atom
_refine_ls_matrix_type full
_refine_ls_number_parameters 279
_refine_ls_number_reflns 4246
_refine_ls_number_restraints 0
_refine_ls_R_factor_all 0.188
_refine_ls_R_factor_obs 0.072
_refine_ls_shift/esd_max 0.608
_refine_ls_structure_factor_coef Fsqd
_refine_ls_weighting_details 'w=1/[\s^2^(Fo^2^)+(0.0675P)^2^+97.8002P] where P=(Fo^2^+2Fc^2^)/'
_refine_ls_weighting_scheme calc
_refine_ls_wR_factor_all 0.242
_refine_ls_wR_factor_obs 0.160
_reflns_number_observed 2268
_reflns_number_total 4246
_reflns_observed_criterion >2.0\s(I)
_cod_data_source_file ic970331l_2.cif
_cod_data_source_block jc_cl3
_cod_depositor_comments
;
The following automatic conversions were performed:

'_refine_ls_weighting_scheme' value 'calc
w=1/[\s^2^(Fo^2^)+(0.0675P)^2^+97.8002P] where P=(Fo^2^+2Fc^2^)/' was
changed to 'calc'. New tag '_refine_ls_weighting_details' was
created. The value of the new tag was set to
'w=1/[\s^2^(Fo^2^)+(0.0675P)^2^+97.8002P] where P=(Fo^2^+2Fc^2^)/'.

Automatic conversion script
Id: cif_fix_values 3143 2015-03-26 13:38:13Z robertas 
;
_cod_original_cell_volume 2704(5)
_cod_original_formula_sum 'C24 H34 CL3 O2 TA1'
_cod_database_code 4323539

loop_
_symmetry_equiv_pos_as_xyz
'x, y, z'
'1/2-x, y+1/2, -z+1/2'
'-x, -y, -z'
'1/2+x, -y-1/2, z-1/2'

loop_
_atom_site_aniso_label
_atom_site_aniso_U_11
_atom_site_aniso_U_22
_atom_site_aniso_U_33
_atom_site_aniso_U_12
_atom_site_aniso_U_13
_atom_site_aniso_U_23
Ta 0.0442(5) 0.0460(6) 0.0390(5) -0.0084(6) -0.0017(3) -0.0004(5)
Cl(1) 0.053(3) 0.065(4) 0.038(3) -0.015(3) -0.005(2) 0.003(3)
Cl(2) 0.050(4) 0.073(5) 0.064(4) 0.004(3) 0.005(3) -0.021(4)
Cl(3) 0.064(4) 0.054(4) 0.058(4) 0.010(3) -0.002(3) -0.008(3)
O(10) 0.062(10) 0.019(7) 0.040(8) -0.024(7) -0.013(7) 0.017(6)
O(20) 0.031(7) 0.030(8) 0.060(9) -0.009(7) 0.007(6) 0.015(7)
C(11) 0.038(11) 0.026(12) 0.041(12) -0.015(10) -0.006(9) 0.019(10)
C(12) 0.045(13) 0.061(18) 0.049(14) -0.004(12) -0.002(11) 0.043(14)
C(13) 0.058(17) 0.12(3) 0.08(2) -0.01(2) -0.003(15) 0.01(2)
C(14) 0.09(2) 0.07(2) 0.10(3) -0.010(18) -0.010(19) 0.001(19)
C(15) 0.09(2) 0.06(2) 0.075(19) -0.001(16) 0.011(16) -0.038(16)
C(16) 0.09(2) 0.052(18) 0.070(18) -0.018(16) 0.023(15) 0.005(15)
C(21) 0.065(17) 0.13(3) 0.026(12) -0.003(18) -0.008(11) -0.008(15)
C(22) 0.070(19) 0.13(3) 0.038(14) -0.006(19) -0.019(13) -0.006(16)
C(23) 0.08(2) 0.28(6) 0.08(2) 0.01(3) -0.003(18) -0.08(3)
C(24) 0.09(3) 0.28(6) 0.08(2) -0.01(3) -0.03(2) -0.09(3)
C(25) 0.07(2) 0.22(5) 0.08(2) 0.00(2) -0.030(17) -0.07(3)
C(26) 0.052(16) 0.09(2) 0.056(15) 0.004(15) -0.015(12) -0.001(15)
C(121) 0.16(4) 0.08(3) 0.12(3) -0.02(2) -0.07(3) 0.00(2)
C(122) 0.075(19) 0.09(2) 0.047(15) 0.006(17) 0.019(14) -0.003(16)
C(123) 0.12(3) 0.11(3) 0.18(4) 0.02(3) 0.09(3) 0.00(3)
C(161) 0.15(4) 0.14(4) 0.10(3) -0.06(3) -0.03(3) 0.00(3)
C(162) 0.11(3) 0.06(2) 0.08(2) 0.004(19) 0.013(19) 0.010(17)
C(163) 0.19(4) 0.17(5) 0.08(2) 0.08(4) 0.05(3) 0.00(3)
C(221) 0.09(3) 0.19(5) 0.16(4) 0.02(3) 0.00(3) 0.00(4)
C(222) 0.069(19) 0.09(2) 0.057(16) 0.007(17) -0.002(14) 0.015(16)
C(223) 0.10(3) 0.09(3) 0.25(6) 0.05(2) 0.02(3) 0.01(3)
C(262) 0.039(13) 0.09(2) 0.071(16) -0.006(16) 0.000(12) 0.004(18)

loop_
_atom_site_label
_atom_site_fract_x
_atom_site_fract_y
_atom_site_fract_z
_atom_site_U_iso_or_equiv
_atom_site_thermal_displace_type
_atom_site_calc_flag
Ta 0.11305(7) 0.08421(7) 0.03550(7) 0.0431(3) Uani ?
Cl(1) -0.0130(5) 0.0403(4) -0.1088(4) 0.0521(17) Uani ?
Cl(2) 0.2229(5) -0.0194(5) -0.0323(5) 0.062(2) Uani ?
Cl(3) -0.0304(5) 0.1692(4) 0.0820(4) 0.059(2) Uani ?
O(10) 0.1667(11) 0.1711(8) -0.0373(9) 0.040(4) Uani ?
O(20) 0.1878(10) 0.0955(9) 0.1471(10) 0.040(4) Uani ?
C(11) 0.1971(15) 0.2430(13) -0.0890(14) 0.035(6) Uani ?
C(12) 0.2202(17) 0.2340(17) -0.1905(16) 0.052(8) Uani ?
C(13) 0.244(2) 0.307(2) -0.239(2) 0.084(12) Uani ?
C(14) 0.255(2) 0.386(2) -0.193(3) 0.086(12) Uani ?
C(15) 0.235(2) 0.3951(19) -0.096(2) 0.075(10) Uani ?
C(16) 0.204(2) 0.3243(18) -0.040(2) 0.071(10) Uani ?
C(21) 0.250(2) 0.119(2) 0.2302(16) 0.074(10) Uani ?
C(22) 0.195(2) 0.152(2) 0.3141(17) 0.078(11) Uani ?
C(23) 0.258(3) 0.182(3) 0.390(2) 0.14(2) Uani ?
C(24) 0.368(3) 0.182(4) 0.382(3) 0.15(2) Uani ?
C(25) 0.414(2) 0.149(3) 0.299(2) 0.120(15) Uani ?
C(26) 0.358(2) 0.1188(19) 0.2223(18) 0.067(9) Uani ?
C(121) 0.127(3) 0.146(2) -0.318(3) 0.118(15) Uani ?
C(122) 0.215(2) 0.151(2) -0.2435(18) 0.071(10) Uani ?
C(123) 0.320(3) 0.129(3) -0.292(3) 0.136(17) Uani ?
C(161) 0.285(3) 0.355(3) 0.129(3) 0.131(17) Uani ?
C(162) 0.186(3) 0.331(2) 0.072(2) 0.085(11) Uani ?
C(163) 0.096(3) 0.394(3) 0.085(3) 0.148(19) Uani ?
C(221) 0.048(3) 0.076(3) 0.395(3) 0.15(2) Uani ?
C(222) 0.082(2) 0.150(2) 0.327(2) 0.071(10) Uani ?
C(223) 0.036(3) 0.227(2) 0.360(4) 0.15(2) Uani ?
C(261) 0.495(6) 0.032(6) 0.158(6) 0.12(3) Uiso ?
C(262) 0.4069(18) 0.085(2) 0.1307(19) 0.067(8) Uani ?
C(263) 0.442(7) 0.160(6) 0.066(7) 0.15(3) Uiso ?
C(264) 0.427(5) -0.013(4) 0.142(4) 0.069(15) Uiso ?
C(265) 0.512(7) 0.126(6) 0.102(7) 0.13(3) Uiso ?
H(13) 0.253(2) 0.304(2) -0.306(2) 0.1090 Uiso ?
H(14) 0.275(2) 0.434(2) -0.230(3) 0.1120 Uiso ?
H(15) 0.241(2) 0.4488(19) -0.066(2) 0.0970 Uiso ?
H(23) 0.227(3) 0.202(3) 0.448(2) 0.1870 Uiso ?
H(24) 0.409(3) 0.205(4) 0.432(3) 0.1960 Uiso ?
H(25) 0.487(2) 0.148(3) 0.296(2) 0.1550 Uiso ?
H(122) 0.202(2) 0.107(2) -0.1943(18) 0.0930 Uiso ?
H(12A) 0.139(11) 0.098(11) -0.361(12) 0.1540 Uiso ?
H(12B) 0.123(13) 0.198(7) -0.355(13) 0.1540 Uiso ?
H(12C) 0.062(4) 0.137(16) -0.285(3) 0.1540 Uiso ?
H(12D) 0.317(8) 0.071(7) -0.316(18) 0.1760 Uiso ?
H(12E) 0.375(4) 0.134(17) -0.244(6) 0.1760 Uiso ?
H(12F) 0.332(11) 0.168(12) -0.345(13) 0.1760 Uiso ?
H(162) 0.163(3) 0.275(2) 0.095(2) 0.1100 Uiso ?
H(16A) 0.341(6) 0.318(12) 0.110(15) 0.1700 Uiso ?
H(16B) 0.273(8) 0.348(17) 0.198(3) 0.1700 Uiso ?
H(16C) 0.303(12) 0.414(6) 0.115(16) 0.1700 Uiso ?
H(16D) 0.061(16) 0.382(13) 0.145(12) 0.1910 Uiso ?
H(16E) 0.047(13) 0.388(14) 0.031(13) 0.1910 Uiso ?
H(16F) 0.122(4) 0.452(3) 0.09(2) 0.1910 Uiso ?
H(222) 0.050(2) 0.138(2) 0.262(2) 0.0920 Uiso ?
H(22A) 0.087(18) 0.080(12) 0.456(9) 0.1940 Uiso ?
H(22B) 0.06(2) 0.022(3) 0.364(10) 0.1940 Uiso ?
H(22C) -0.025(6) 0.080(12) 0.407(19) 0.1940 Uiso ?
H(22D) -0.039(3) 0.222(7) 0.36(2) 0.1900 Uiso ?
H(22E) 0.056(19) 0.274(4) 0.317(13) 0.1900 Uiso ?
H(22F) 0.060(18) 0.239(10) 0.425(9) 0.1900 Uiso ?
H(262) 0.3556(18) 0.050(2) 0.0943(19) 0.0870 Uiso ?
H(26A) 0.471(7) -0.017(19) 0.19(3) 0.1510 Uiso ?
H(26B) 0.54(2) 0.065(12) 0.20(3) 0.1510 Uiso ?
H(26C) 0.53(3) 0.01(3) 0.100(6) 0.1510 Uiso ?
H(26D) 0.362(5) -0.043(4) 0.15(2) 0.0890 Uiso ?
H(26E) 0.47(2) -0.023(4) 0.201(13) 0.0890 Uiso ?
H(26F) 0.47(2) -0.034(6) 0.086(12) 0.0890 Uiso ?
H(26G) 0.562(15) 0.12(4) 0.155(19) 0.1680 Uiso ?
H(26H) 0.502(11) 0.186(10) 0.09(4) 0.1680 Uiso ?
H(26I) 0.54(2) 0.10(3) 0.04(3) 0.1680 Uiso ?
H(26J) 0.381(7) 0.19(3) 0.04(4) 0.1880 Uiso ?
H(26K) 0.48(4) 0.138(7) 0.01(3) 0.1880 Uiso ?
H(26L) 0.48(4) 0.20(2) 0.105(14) 0.1880 Uiso ?
